data_2102519
loop_
_publ_author_name
'Prof. Clemente Dore Augusto'
'Prof. Marzotto Armando'

_publ_section_title
;
 30 Space-group corrections: two examples of false polymorphism and one
 of incorrect interpretation of the fine details of an IR spectrum
;
_journal_issue 3
_journal_name_full 'Acta Crystallographica Section B'
_journal_page_first 287
_journal_page_last 292
_journal_paper_doi 10.1107/S0108768104006391
_journal_volume 60
_journal_year 2004
_chemical_formula_moiety 'C10 H18 Fe N2 O4, 2(C2 H3 O2)'
_chemical_formula_sum 'C14 H24 Fe N2 O8'
_chemical_formula_weight 404.20
_chemical_name_systematic
;
bis(Pyridine)-tetra-aqua-iron(ii) diacetate
;
_space_group_IT_number 12
_symmetry_cell_setting monoclinic
_symmetry_space_group_name_Hall '-I 2y'
_symmetry_space_group_name_H-M 'I 1 2/m 1'
_atom_sites_solution_hydrogens ' ?               '
_atom_sites_solution_primary ' ?               '
_atom_sites_solution_secondary ' ?               '
_cell_angle_alpha 90
_cell_angle_beta 104.05(2)
_cell_angle_gamma 90
_cell_formula_units_Z 2
_cell_length_a 11.780(2)
_cell_length_b 9.734(2)
_cell_length_c 8.401(2)
_cell_measurement_temperature 0
_cell_volume 934.5(3)
_computing_publication_material 'PLATON (Spek, 1990)'
_diffrn_radiation_type MoK\\a
_diffrn_radiation_wavelength 0.71070
_diffrn_reflns_reduction_process
;
 ?
;
_exptl_absorpt_coefficient_mu 0.845
_exptl_absorpt_correction_type ' ?               '
_exptl_crystal_colour ' ?               '
_exptl_crystal_density_diffrn 1.350
_exptl_crystal_density_method 'nt Measured'
_exptl_crystal_description ' ?               '
_exptl_crystal_F_000 376
_refine_ls_abs_structure_Flack nne
_refine_ls_extinction_method ' ?               '
_refine_ls_hydrogen_treatment 'see text         '
_refine_ls_number_restraints 0
_refine_ls_weighting_scheme ?
_cod_data_source_file bs0022.cif
_cod_data_source_block 11
_cod_depositor_comments
;
 Marking attached hydrogen atoms.

 Antanas Vaitkus,
 2017-08-02

The following automatic conversions were performed:

'_symmetry_cell_setting' tag value 'Monclinic' was replaced with
'monoclinic' value.

Automatic conversion script
Id: cif_fix_values 1646 2011-03-28 12:23:43Z adriana 
;
_cod_original_sg_symbol_H-M 'I 2/m'
_cod_database_code 2102519

loop_
_symmetry_equiv_pos_as_xyz
x,y,z
-x,y,-z
-x,-y,-z
x,-y,z
1/2+x,1/2+y,1/2+z
1/2-x,1/2+y,1/2-z
1/2-x,1/2-y,1/2-z
1/2+x,1/2-y,1/2+z

loop_
_atom_site_label
_atom_site_fract_x
_atom_site_fract_y
_atom_site_fract_z
_atom_site_U_iso_or_equiv
_atom_site_thermal_displace_type
_atom_site_occupancy
_atom_site_type_symbol
_atom_site_attached_hydrogens
Fe1 0 0 1 0.02 Uiso 1 Fe 0
O1 -0.12083 0.15453 0.89028 0.02 Uiso 1 O 2
N1 0.0866 0 0.7939 0.02 Uiso 1 N 0
C1 0.1102 0.11555 0.72515 0.02 Uiso 1 C 1
C2 0.15573 0.12008 0.58847 0.02 Uiso 1 C 1
C3 0.1778 0 0.5195 0.02 Uiso 1 C 1
O3 0.35263 0.11323 0.19853 0.02 Uiso 1 O 0
C6 0.401 0 0.22 0.02 Uiso 1 C 0
C7 0.53195 0 0.27875 0.02 Uiso 1 C 3

loop_
_atom_type_symbol
_atom_type_description
_atom_type_scat_dispersion_real
_atom_type_scat_dispersion_imag
_atom_type_scat_source
O O 0.0106 0.0060 'International Tables Vol C Tables 4.2.6.8 and 6.1.1.4'
N N 0.0061 0.0033 'International Tables Vol C Tables 4.2.6.8 and 6.1.1.4'
Fe Fe 0.3463 0.8444 'International Tables Vol C Tables 4.2.6.8 and 6.1.1.4'
C C 0.0033 0.0016 'International Tables Vol C Tables 4.2.6.8 and 6.1.1.4'

loop_
_geom_angle_atom_site_label_1
_geom_angle_atom_site_label_2
_geom_angle_atom_site_label_3
_geom_angle_site_symmetry_1
_geom_angle_site_symmetry_3
_geom_angle
_geom_angle_publ_flag
O1 Fe1 N1 . . 92.76 y
O1 Fe1 O1 . 2_557 89.69 y
O1 Fe1 N1 . 2_557 87.24 y
O1 Fe1 O1 . 3_557 180 y
O1 Fe1 O1 . 4_555 90.31 y
O1 Fe1 N1 2_557 . 87.24 y
N1 Fe1 N1 . 2_557 180 y
O1 Fe1 N1 3_557 . 87.24 y
O1 Fe1 N1 4_555 . 92.76 y
O1 Fe1 N1 2_557 2_557 92.76 y
O1 Fe1 O1 2_557 3_557 90.31 y
O1 Fe1 O1 2_557 4_555 180 y
O1 Fe1 N1 3_557 2_557 92.76 y
O1 Fe1 N1 4_555 2_557 87.24 y
O1 Fe1 O1 3_557 4_555 89.69 y
Fe1 N1 C1 . . 121.78 y
Fe1 N1 C1 . 4_555 121.78 y
C1 N1 C1 . 4_555 116.27 y
N1 C1 C2 . . 123.69 y
C1 C2 C3 . . 118.73 n
C2 C3 C2 . 4_555 118.87 n
O3 C6 C7 . . 116.7 y
O3 C6 O3 . 4_555 126.6 y
O3 C6 C7 4_555 . 116.7 y

loop_
_geom_bond_atom_site_label_1
_geom_bond_atom_site_label_2
_geom_bond_site_symmetry_2
_geom_bond_distance
_geom_bond_publ_flag
Fe1 O1 . 2.1216 y
Fe1 N1 . 2.2127(5) y
Fe1 N1 2_557 2.2127(5) y
O3 C6 . 1.2337 y
N1 C1 . 1.3244 y
C1 C2 . 1.381 n
C2 C3 . 1.3575 n
C6 C7 . 1.5012(4) n

loop_
_geom_contact_atom_site_label_1
_geom_contact_atom_site_label_2
_geom_contact_distance
_geom_contact_site_symmetry_2
_geom_contact_publ_flag
O1 O3 2.6805 2_556 n
O1 O3 2.7493 8_455 n
O3 O1 2.6805 2_556 n
O3 O1 2.7493 8_554 n
C1 C2 3.5707 2_556 n
C2 C1 3.5707 2_556 n
C3 C7 3.4278(8) 3_656 n
C3 C7 3.4278(8) 2_656 n
C7 C3 3.4278(8) 2_656 n
C7 C3 3.4278(8) 3_656 n

loop_
_geom_torsion_atom_site_label_1
_geom_torsion_atom_site_label_2
_geom_torsion_atom_site_label_3
_geom_torsion_atom_site_label_4
_geom_torsion_site_symmetry_1
_geom_torsion_site_symmetry_4
_geom_torsion
_geom_torsion_publ_flag
O1 Fe1 N1 C1 . . 42.37 n
O1 Fe1 N1 C1 . 4_555 -132.81 n
O1 Fe1 N1 C1 2_557 . -47.19 n
O1 Fe1 N1 C1 3_557 . -137.63 n
O1 Fe1 N1 C1 4_555 . 132.81 n
Fe1 N1 C1 C2 . . -174.78 n
C1 N1 C1 C2 4_555 . 0.65 n
N1 C1 C2 C3 . . 0.07 n
C1 C2 C3 C2 . 4_555 -0.81 n
